data_1556768
loop_
_publ_author_name
'Kaur, Ramanpreet'
'Gautam, Raj'
'Cherukuvada, Suryanarayan'
'Guru Row, Tayur N.'

_publ_section_title
;
 Do carboximide-carboxylic acid combinations form co-crystals? The role of
 hydroxyl substitution on the formation of co-crystals and eutectics.
;
_journal_issue 'Pt 3'
_journal_name_full IUCrJ
_journal_page_first 341
_journal_page_last 351
_journal_paper_doi 10.1107/S2052252515002651
_journal_volume 2
_journal_year 2015
_chemical_formula_moiety '3(C7 H6 O4), C4 H3 N O2, 3(H2 O)'
_chemical_formula_sum 'C25 H27 N O17'
_chemical_formula_weight 613.47
_space_group_crystal_system triclinic
_space_group_IT_number 2
_space_group_name_Hall '-P 1'
_space_group_name_H-M_alt 'P -1'
_atom_sites_solution_hydrogens mixed
_audit_creation_method SHELXL-2013
_cell_angle_alpha 80.620(9)
_cell_angle_beta 72.913(9)
_cell_angle_gamma 66.089(10)
_cell_formula_units_Z 2
_cell_length_a 9.3796(10)
_cell_length_b 10.3981(12)
_cell_length_c 15.6415(16)
_cell_measurement_temperature 100(2)
_cell_volume 1331.3(3)
_computing_cell_refinement
;
CrysAlisPro, Agilent Technologies,
Version 1.171.36.24 (release 03-12-2012 CrysAlis171 .NET)
(compiled Dec  3 2012,18:21:49)
;
_computing_data_collection
;
CrysAlisPro, Agilent Technologies,
Version 1.171.36.24 (release 03-12-2012 CrysAlis171 .NET)
(compiled Dec  3 2012,18:21:49)
;
_computing_data_reduction
;
CrysAlisPro, Agilent Technologies,
Version 1.171.36.24 (release 03-12-2012 CrysAlis171 .NET)
(compiled Dec  3 2012,18:21:49)
;
_computing_structure_refinement 'SHELXL-2013 (Sheldrick, 2013)'
_diffrn_ambient_temperature 100(2)
_diffrn_measured_fraction_theta_full 0.999
_diffrn_measured_fraction_theta_max 1.000
_diffrn_measurement_device_type 'Xcalibur, Eos, Nova'
_diffrn_radiation_monochromator mirror
_diffrn_radiation_source 'Mova (Mo) X-ray Source'
_diffrn_radiation_wavelength 0.71073
_diffrn_reflns_av_R_equivalents 0.1241
_diffrn_reflns_av_unetI/netI 0.1134
_diffrn_reflns_Laue_measured_fraction_full 0.999
_diffrn_reflns_Laue_measured_fraction_max 1.000
_diffrn_reflns_limit_h_max 11
_diffrn_reflns_limit_h_min -11
_diffrn_reflns_limit_k_max 12
_diffrn_reflns_limit_k_min -11
_diffrn_reflns_limit_l_max 18
_diffrn_reflns_limit_l_min -18
_diffrn_reflns_number 16508
_diffrn_reflns_point_group_measured_fraction_full 0.999
_diffrn_reflns_point_group_measured_fraction_max 1.000
_diffrn_reflns_theta_full 25.242
_diffrn_reflns_theta_max 25.498
_diffrn_reflns_theta_min 2.455
_exptl_absorpt_coefficient_mu 0.131
_exptl_absorpt_correction_T_max 1.00000
_exptl_absorpt_correction_T_min 0.63000
_exptl_absorpt_correction_type multi-scan
_exptl_absorpt_process_details
;
CrysAlisPro, Agilent Technologies,
Version 1.171.36.24 (release 03-12-2012 CrysAlis171 .NET)
(compiled Dec  3 2012,18:21:49)
Empirical absorption correction using spherical harmonics,
 implemented in SCALE3 ABSPACK scaling algorithm.
;
_exptl_crystal_colour colorless
_exptl_crystal_density_diffrn 1.515
_exptl_crystal_description block
_exptl_crystal_F_000 628
_exptl_crystal_size_max 0.250
_exptl_crystal_size_mid 0.220
_exptl_crystal_size_min 0.200
_refine_diff_density_max 0.477
_refine_diff_density_min -0.305
_refine_diff_density_rms 0.072
_refine_ls_extinction_method none
_refine_ls_goodness_of_fit_ref 0.908
_refine_ls_hydrogen_treatment constr
_refine_ls_matrix_type full
_refine_ls_number_parameters 388
_refine_ls_number_reflns 4927
_refine_ls_number_restraints 0
_refine_ls_restrained_S_all 0.908
_refine_ls_R_factor_all 0.1272
_refine_ls_R_factor_gt 0.0678
_refine_ls_shift/su_max 0.000
_refine_ls_shift/su_mean 0.000
_refine_ls_structure_factor_coef Fsqd
_refine_ls_weighting_details 'w=1/[\s^2^(Fo^2^)+(0.0810P)^2^] where P=(Fo^2^+2Fc^2^)/3'
_refine_ls_weighting_scheme calc
_refine_ls_wR_factor_gt 0.1569
_refine_ls_wR_factor_ref 0.1752
_reflns_Friedel_coverage 0.000
_reflns_number_gt 2571
_reflns_number_total 4927
_reflns_threshold_expression 'I > 2\s(I)'
_cod_data_source_file bi5039.cif
_cod_data_source_block MM-35DHBA
_cod_original_cell_volume 1331.4(3)
_cod_database_code 1556768
_publcif_datablock.id {67cd5b8f-dccc-4742-b995-b296c5b02f90}

_shelx_space_group_comment
;
The symmetry employed for this shelxl refinement is uniquely defined
by the following loop, which should always be used as a source of
symmetry information in preference to the above space-group names.
They are only intended as comments.
;
_shelx_estimated_absorpt_t_min 0.968
_shelx_estimated_absorpt_t_max 0.974
_shelxl_version_number 2013-4

loop_
_space_group_symop_operation_xyz
'x, y, z'
'-x, -y, -z'

loop_
_atom_site_label
_atom_site_type_symbol
_atom_site_fract_x
_atom_site_fract_y
_atom_site_fract_z
_atom_site_U_iso_or_equiv
_atom_site_adp_type
_atom_site_occupancy
_atom_site_site_symmetry_order
_atom_site_calc_flag
_atom_site_refinement_flags_posn
_atom_site_refinement_flags_adp
_atom_site_refinement_flags_occupancy
O1W O 0.9935(5) 1.1875(4) 0.13626(18) 0.0926(14) Uani 1 1 d . . .
H1W1 H 1.0228 1.0988 0.1353 0.139 Uiso 1 1 d R U .
H1W2 H 0.9299 1.1880 0.1070 0.139 Uiso 0.5 1 d R U P
H1W3 H 1.0896 1.1768 0.1078 0.139 Uiso 0.5 1 d R U P
O2W O 1.3293(4) 0.8100(4) 0.22523(18) 0.0843(12) Uani 1 1 d . . .
H2W1 H 1.2911 0.8209 0.2812 0.127 Uiso 1 1 d R U .
H2W2 H 1.4232 0.8060 0.1964 0.127 Uiso 0.5 1 d R U P
H2W3 H 1.2586 0.8278 0.1966 0.127 Uiso 0.5 1 d R U P
O3W O 0.6698(3) 0.4761(3) 0.18455(15) 0.0450(7) Uani 1 1 d . . .
H3W1 H 0.6476 0.4744 0.2414 0.068 Uiso 1 1 d R U .
H3W2 H 0.7596 0.4805 0.1546 0.068 Uiso 0.5 1 d R U P
H3W3 H 0.6011 0.4926 0.1548 0.068 Uiso 0.5 1 d R U P
C1 C 0.4126(4) 1.1640(3) 0.3284(2) 0.0254(8) Uani 1 1 d . . .
C2 C 0.4601(4) 1.1640(3) 0.2288(2) 0.0248(8) Uani 1 1 d . . .
C3 C 0.6044(4) 1.1766(3) 0.1828(2) 0.0252(8) Uani 1 1 d . . .
H3 H 0.6732 1.1838 0.2143 0.030 Uiso 1 1 calc R U .
C4 C 0.6478(4) 1.1787(3) 0.0900(2) 0.0270(8) Uani 1 1 d . . .
C5 C 0.5463(4) 1.1688(4) 0.0438(2) 0.0325(9) Uani 1 1 d . . .
H5 H 0.5766 1.1692 -0.0197 0.039 Uiso 1 1 calc R U .
C6 C 0.4010(4) 1.1585(4) 0.0913(2) 0.0309(9) Uani 1 1 d . . .
C7 C 0.3569(4) 1.1539(3) 0.1847(2) 0.0270(8) Uani 1 1 d . . .
H7 H 0.2587 1.1440 0.2172 0.032 Uiso 1 1 calc R U .
C8 C 0.7190(4) 0.8389(3) 0.4167(2) 0.0255(8) Uani 1 1 d . . .
C9 C 0.7694(4) 0.8370(3) 0.3173(2) 0.0231(8) Uani 1 1 d . . .
C10 C 0.9111(4) 0.8550(3) 0.2722(2) 0.0257(8) Uani 1 1 d . . .
H10 H 0.9755 0.8689 0.3039 0.031 Uiso 1 1 calc R U .
C11 C 0.9575(4) 0.8524(3) 0.1792(2) 0.0222(8) Uani 1 1 d . . .
C12 C 0.8633(4) 0.8346(3) 0.1326(2) 0.0249(8) Uani 1 1 d . . .
H12 H 0.8957 0.8343 0.0690 0.030 Uiso 1 1 calc R U .
C13 C 0.7208(4) 0.8169(3) 0.1790(2) 0.0218(7) Uani 1 1 d . . .
C14 C 0.6728(4) 0.8177(3) 0.2726(2) 0.0266(8) Uani 1 1 d . . .
H14 H 0.5758 0.8053 0.3049 0.032 Uiso 1 1 calc R U .
C15 C 1.0657(4) 0.4973(3) 0.3729(2) 0.0242(8) Uani 1 1 d . . .
C16 C 1.1172(4) 0.4994(3) 0.2728(2) 0.0229(8) Uani 1 1 d . . .
C17 C 1.2626(4) 0.5117(3) 0.2276(2) 0.0227(8) Uani 1 1 d . . .
H17 H 1.3317 0.5169 0.2596 0.027 Uiso 1 1 calc R U .
C18 C 1.3053(4) 0.5163(3) 0.1346(2) 0.0219(7) Uani 1 1 d . . .
C19 C 1.2043(4) 0.5087(3) 0.0883(2) 0.0239(8) Uani 1 1 d . . .
H19 H 1.2339 0.5127 0.0247 0.029 Uiso 1 1 calc R U .
C20 C 1.0603(4) 0.4955(3) 0.1345(2) 0.0229(8) Uani 1 1 d . . .
C21 C 1.0154(4) 0.4904(3) 0.2279(2) 0.0235(8) Uani 1 1 d . . .
H21 H 0.9167 0.4809 0.2599 0.028 Uiso 1 1 calc R U .
C22 C 0.6843(4) 1.3640(4) 0.4081(2) 0.0277(8) Uani 1 1 d . . .
C23 C 0.8247(4) 1.2460(4) 0.3639(2) 0.0318(9) Uani 1 1 d . . .
H23 H 0.8659 1.2377 0.3010 0.038 Uiso 1 1 calc R U .
C24 C 0.8853(4) 1.1524(4) 0.4255(2) 0.0313(9) Uani 1 1 d . . .
H24 H 0.9764 1.0665 0.4147 0.038 Uiso 1 1 calc R U .
C25 C 0.7838(4) 1.2075(4) 0.5151(2) 0.0278(8) Uani 1 1 d . . .
O1 O 0.5047(3) 1.1735(2) 0.36978(15) 0.0318(6) Uani 1 1 d . . .
O2 O 0.2768(3) 1.1523(2) 0.36718(15) 0.0366(6) Uani 1 1 d . . .
H2O H 0.2605 1.1524 0.4229 0.055 Uiso 1 1 calc R U .
O3 O 0.7915(3) 1.1878(2) 0.04298(15) 0.0391(7) Uani 1 1 d . . .
H3A H 0.8623 1.1929 0.0739 0.059 Uiso 0.5 1 calc R U P
H3B H 0.8207 1.1892 -0.0206 0.059 Uiso 0.5 1 calc R U P
O4 O 0.2998(3) 1.1511(3) 0.04617(16) 0.0475(7) Uani 1 1 d . . .
H4A H 0.3294 1.1530 -0.0174 0.071 Uiso 0.5 1 calc R U P
H4B H 0.2000 1.1440 0.0784 0.071 Uiso 0.5 1 calc R U P
O5 O 0.8095(3) 0.8498(2) 0.45832(15) 0.0343(6) Uani 1 1 d . . .
O6 O 0.5829(3) 0.8282(2) 0.45564(15) 0.0351(6) Uani 1 1 d . . .
H6O H 0.5655 0.8307 0.5113 0.053 Uiso 1 1 calc R U .
O7 O 1.0997(3) 0.8682(2) 0.13292(15) 0.0327(6) Uani 1 1 d . . .
H7A H 1.1320 0.8667 0.0694 0.049 Uiso 0.5 1 calc R U P
H7B H 1.1652 0.8806 0.1645 0.049 Uiso 0.5 1 calc R U P
O8 O 0.6273(3) 0.7986(2) 0.13341(15) 0.0332(6) Uani 1 1 d . . .
H8A H 0.6595 0.7979 0.0699 0.050 Uiso 0.5 1 calc R U P
H8B H 0.5299 0.7865 0.1652 0.050 Uiso 0.5 1 calc R U P
O9 O 1.1705(3) 0.5027(2) 0.41084(14) 0.0325(6) Uani 1 1 d . . .
H9O H 1.1343 0.5006 0.4667 0.049 Uiso 1 1 calc R U .
O10 O 0.9341(3) 0.4922(2) 0.41518(14) 0.0301(6) Uani 1 1 d . . .
O11 O 1.4474(3) 0.5297(2) 0.08855(14) 0.0303(6) Uani 1 1 d . . .
H11A H 1.4765 0.5338 0.0249 0.045 Uiso 0.5 1 calc R U P
H11B H 1.5172 0.5349 0.1202 0.045 Uiso 0.5 1 calc R U P
O12 O 0.9588(3) 0.4906(2) 0.08873(14) 0.0307(6) Uani 1 1 d . . .
H12A H 0.9872 0.4963 0.0251 0.046 Uiso 0.5 1 calc R U P
H12B H 0.8598 0.4815 0.1206 0.046 Uiso 0.5 1 calc R U P
O13 O 0.5955(3) 1.4703(2) 0.37494(15) 0.0338(6) Uani 1 1 d . . .
O14 O 0.7984(3) 1.1530(2) 0.58906(16) 0.0369(6) Uani 1 1 d . . .
N1 N 0.6660(3) 1.3355(3) 0.49952(17) 0.0285(7) Uani 1 1 d . . .
H1N H 0.5909 1.3905 0.5413 0.034 Uiso 1 1 calc R U .

loop_
_atom_site_aniso_label
_atom_site_aniso_U_11
_atom_site_aniso_U_22
_atom_site_aniso_U_33
_atom_site_aniso_U_23
_atom_site_aniso_U_13
_atom_site_aniso_U_12
O1W 0.158(3) 0.138(3) 0.0313(18) -0.0302(19) 0.028(2) -0.132(3)
O2W 0.134(3) 0.139(3) 0.0228(16) -0.0148(18) 0.0100(18) -0.112(3)
O3W 0.0689(19) 0.0647(19) 0.0166(13) 0.0070(13) -0.0094(13) -0.0448(16)
C1 0.0258(19) 0.030(2) 0.0196(19) 0.0005(15) -0.0008(16) -0.0139(16)
C2 0.031(2) 0.0224(19) 0.0153(18) 0.0007(15) 0.0001(15) -0.0095(16)
C3 0.030(2) 0.028(2) 0.0177(19) -0.0016(15) -0.0060(16) -0.0100(16)
C4 0.0233(19) 0.031(2) 0.022(2) 0.0002(16) 0.0016(16) -0.0112(16)
C5 0.027(2) 0.049(2) 0.0123(18) -0.0013(17) 0.0000(16) -0.0089(18)
C6 0.029(2) 0.044(2) 0.0169(19) -0.0008(17) -0.0052(16) -0.0122(18)
C7 0.0233(18) 0.036(2) 0.020(2) -0.0016(16) -0.0033(15) -0.0103(16)
C8 0.0236(19) 0.031(2) 0.0188(18) 0.0024(15) 0.0008(15) -0.0132(16)
C9 0.0269(19) 0.0248(19) 0.0154(18) -0.0028(15) 0.0004(15) -0.0108(16)
C10 0.030(2) 0.027(2) 0.0200(19) -0.0023(15) -0.0047(16) -0.0110(16)
C11 0.0220(18) 0.0219(19) 0.0216(19) -0.0008(15) 0.0001(15) -0.0111(15)
C12 0.0311(19) 0.0236(19) 0.0165(18) -0.0004(15) -0.0017(15) -0.0100(16)
C13 0.0245(18) 0.0223(19) 0.0182(18) 0.0002(15) -0.0069(15) -0.0081(15)
C14 0.0276(19) 0.031(2) 0.0188(19) 0.0008(16) 0.0024(15) -0.0151(16)
C15 0.0279(19) 0.029(2) 0.0156(18) -0.0020(15) -0.0021(16) -0.0126(16)
C16 0.0285(19) 0.0233(19) 0.0150(18) 0.0010(15) -0.0037(16) -0.0099(16)
C17 0.0268(19) 0.0251(19) 0.0175(19) 0.0011(15) -0.0060(15) -0.0118(16)
C18 0.0241(18) 0.0243(19) 0.0158(18) -0.0008(15) 0.0008(15) -0.0118(15)
C19 0.031(2) 0.0253(19) 0.0146(17) -0.0024(15) -0.0013(15) -0.0119(16)
C20 0.0239(18) 0.028(2) 0.0186(19) -0.0015(15) -0.0043(15) -0.0127(15)
C21 0.0264(18) 0.0248(19) 0.0163(18) -0.0016(15) 0.0004(15) -0.0107(15)
C22 0.0305(19) 0.032(2) 0.0203(19) 0.0002(17) -0.0035(16) -0.0147(17)
C23 0.041(2) 0.035(2) 0.0171(19) -0.0011(17) -0.0022(17) -0.0162(19)
C24 0.033(2) 0.031(2) 0.028(2) -0.0044(17) -0.0041(17) -0.0110(17)
C25 0.032(2) 0.032(2) 0.020(2) 0.0005(17) -0.0038(16) -0.0158(17)
O1 0.0366(14) 0.0451(16) 0.0203(13) -0.0012(11) -0.0074(11) -0.0220(12)
O2 0.0409(15) 0.0553(17) 0.0155(13) 0.0026(12) -0.0039(12) -0.0240(13)
O3 0.0330(15) 0.0584(17) 0.0183(13) 0.0044(12) 0.0054(11) -0.0204(13)
O4 0.0367(15) 0.083(2) 0.0230(14) -0.0150(14) -0.0097(12) -0.0169(15)
O5 0.0381(15) 0.0568(17) 0.0188(13) -0.0007(12) -0.0072(12) -0.0292(13)
O6 0.0372(15) 0.0561(17) 0.0144(13) -0.0022(12) 0.0002(11) -0.0244(13)
O7 0.0319(14) 0.0446(16) 0.0225(13) -0.0040(12) 0.0058(11) -0.0233(12)
O8 0.0342(14) 0.0521(16) 0.0195(13) -0.0036(12) -0.0100(11) -0.0199(12)
O9 0.0344(14) 0.0550(17) 0.0118(12) -0.0025(11) -0.0027(11) -0.0228(12)
O10 0.0335(14) 0.0445(16) 0.0155(13) -0.0010(11) -0.0009(11) -0.0217(12)
O11 0.0287(13) 0.0500(16) 0.0163(12) -0.0001(11) -0.0008(11) -0.0231(12)
O12 0.0323(13) 0.0506(16) 0.0137(12) 0.0002(11) -0.0051(10) -0.0214(12)
O13 0.0386(15) 0.0349(15) 0.0211(13) 0.0018(12) -0.0053(12) -0.0097(12)
O14 0.0417(15) 0.0416(16) 0.0212(14) 0.0023(12) -0.0067(11) -0.0117(12)
N1 0.0309(16) 0.0316(18) 0.0146(16) -0.0015(13) 0.0007(13) -0.0078(14)

loop_
_atom_type_symbol
_atom_type_description
_atom_type_scat_dispersion_real
_atom_type_scat_dispersion_imag
_atom_type_scat_source
C C 0.0033 0.0016 'International Tables Vol C Tables 4.2.6.8 and 6.1.1.4'
H H 0.0000 0.0000 'International Tables Vol C Tables 4.2.6.8 and 6.1.1.4'
O O 0.0106 0.0060 'International Tables Vol C Tables 4.2.6.8 and 6.1.1.4'
N N 0.0061 0.0033 'International Tables Vol C Tables 4.2.6.8 and 6.1.1.4'

loop_
_geom_angle_atom_site_label_1
_geom_angle_atom_site_label_2
_geom_angle_atom_site_label_3
_geom_angle
H1W1 O1W H1W2 82.4
H1W1 O1W H1W3 87.2
H1W2 O1W H1W3 118.1
H2W1 O2W H2W2 124.4
H2W1 O2W H2W3 114.2
H2W2 O2W H2W3 119.1
H3W1 O3W H3W2 118.6
H3W1 O3W H3W3 124.2
H3W2 O3W H3W3 115.7
O1 C1 O2 123.8(3)
O1 C1 C2 120.1(3)
O2 C1 C2 116.1(3)
C3 C2 C7 121.8(3)
C3 C2 C1 119.1(3)
C7 C2 C1 119.1(3)
C2 C3 C4 119.2(3)
C2 C3 H3 120.4
C4 C3 H3 120.4
O3 C4 C3 120.3(3)
O3 C4 C5 119.4(3)
C3 C4 C5 120.3(3)
C6 C5 C4 119.5(3)
C6 C5 H5 120.2
C4 C5 H5 120.2
O4 C6 C5 119.7(3)
O4 C6 C7 119.4(3)
C5 C6 C7 120.9(3)
C2 C7 C6 118.3(3)
C2 C7 H7 120.8
C6 C7 H7 120.8
O5 C8 O6 123.4(3)
O5 C8 C9 119.7(3)
O6 C8 C9 116.9(3)
C10 C9 C14 121.9(3)
C10 C9 C8 119.0(3)
C14 C9 C8 119.1(3)
C9 C10 C11 118.5(3)
C9 C10 H10 120.7
C11 C10 H10 120.7
O7 C11 C12 119.4(3)
O7 C11 C10 119.5(3)
C12 C11 C10 121.1(3)
C11 C12 C13 119.7(3)
C11 C12 H12 120.2
C13 C12 H12 120.2
O8 C13 C12 120.1(3)
O8 C13 C14 119.8(3)
C12 C13 C14 120.2(3)
C9 C14 C13 118.6(3)
C9 C14 H14 120.7
C13 C14 H14 120.7
O10 C15 O9 123.5(3)
O10 C15 C16 122.0(3)
O9 C15 C16 114.5(3)
C21 C16 C17 121.7(3)
C21 C16 C15 118.0(3)
C17 C16 C15 120.2(3)
C16 C17 C18 118.8(3)
C16 C17 H17 120.6
C18 C17 H17 120.6
O11 C18 C19 119.7(3)
O11 C18 C17 119.8(3)
C19 C18 C17 120.4(3)
C20 C19 C18 120.0(3)
C20 C19 H19 120.0
C18 C19 H19 120.0
O12 C20 C19 120.1(3)
O12 C20 C21 119.4(3)
C19 C20 C21 120.5(3)
C16 C21 C20 118.6(3)
C16 C21 H21 120.7
C20 C21 H21 120.7
O13 C22 N1 123.7(3)
O13 C22 C23 129.4(3)
N1 C22 C23 106.9(3)
C24 C23 C22 109.4(3)
C24 C23 H23 125.3
C22 C23 H23 125.3
C23 C24 C25 107.3(3)
C23 C24 H24 126.3
C25 C24 H24 126.3
O14 C25 N1 125.0(3)
O14 C25 C24 128.1(3)
N1 C25 C24 106.8(3)
C1 O2 H2O 109.5
C4 O3 H3A 120.0
C4 O3 H3B 120.0
H3A O3 H3B 120.0
C6 O4 H4A 120.0
C6 O4 H4B 120.0
H4A O4 H4B 120.0
C8 O6 H6O 109.5
C11 O7 H7A 120.0
C11 O7 H7B 120.0
H7A O7 H7B 120.0
C13 O8 H8A 120.0
C13 O8 H8B 120.0
H8A O8 H8B 120.0
C15 O9 H9O 109.5
C18 O11 H11A 120.0
C18 O11 H11B 120.0
H11A O11 H11B 120.0
C20 O12 H12A 120.0
C20 O12 H12B 120.0
H12A O12 H12B 120.0
C25 N1 C22 109.6(3)
C25 N1 H1N 125.2
C22 N1 H1N 125.2

loop_
_geom_bond_atom_site_label_1
_geom_bond_atom_site_label_2
_geom_bond_distance
O1W H1W1 0.8499
O1W H1W2 0.8499
O1W H1W3 0.8499
O2W H2W1 0.8500
O2W H2W2 0.8501
O2W H2W3 0.8501
O3W H3W1 0.8499
O3W H3W2 0.8500
O3W H3W3 0.8501
C1 O1 1.262(4)
C1 O2 1.286(4)
C1 C2 1.489(5)
C2 C3 1.382(4)
C2 C7 1.387(4)
C3 C4 1.387(5)
C3 H3 0.9500
C4 O3 1.367(4)
C4 C5 1.394(4)
C5 C6 1.385(5)
C5 H5 0.9500
C6 O4 1.370(4)
C6 C7 1.394(5)
C7 H7 0.9500
C8 O5 1.258(4)
C8 O6 1.285(4)
C8 C9 1.488(4)
C9 C10 1.381(4)
C9 C14 1.383(4)
C10 C11 1.391(5)
C10 H10 0.9500
C11 O7 1.379(4)
C11 C12 1.380(4)
C12 C13 1.390(4)
C12 H12 0.9500
C13 O8 1.365(3)
C13 C14 1.401(4)
C14 H14 0.9500
C15 O10 1.235(4)
C15 O9 1.312(4)
C15 C16 1.495(4)
C16 C21 1.379(4)
C16 C17 1.386(4)
C17 C18 1.389(4)
C17 H17 0.9500
C18 O11 1.367(4)
C18 C19 1.382(4)
C19 C20 1.382(4)
C19 H19 0.9500
C20 O12 1.369(3)
C20 C21 1.395(4)
C21 H21 0.9500
C22 O13 1.227(4)
C22 N1 1.386(4)
C22 C23 1.466(5)
C23 C24 1.330(4)
C23 H23 0.9500
C24 C25 1.494(5)
C24 H24 0.9500
C25 O14 1.223(4)
C25 N1 1.383(4)
O2 H2O 0.8400
O3 H3A 0.9500
O3 H3B 0.9500
O4 H4A 0.9500
O4 H4B 0.9500
O6 H6O 0.8400
O7 H7A 0.9500
O7 H7B 0.9500
O8 H8A 0.9500
O8 H8B 0.9500
O9 H9O 0.8400
O11 H11A 0.9500
O11 H11B 0.9500
O12 H12A 0.9500
O12 H12B 0.9500
N1 H1N 0.8800

loop_
_geom_torsion_atom_site_label_1
_geom_torsion_atom_site_label_2
_geom_torsion_atom_site_label_3
_geom_torsion_atom_site_label_4
_geom_torsion
O1 C1 C2 C3 -0.9(5)
O2 C1 C2 C3 179.8(3)
O1 C1 C2 C7 -179.8(3)
O2 C1 C2 C7 1.0(5)
C7 C2 C3 C4 -0.3(5)
C1 C2 C3 C4 -179.1(3)
C2 C3 C4 O3 -178.5(3)
C2 C3 C4 C5 0.3(5)
O3 C4 C5 C6 179.6(3)
C3 C4 C5 C6 0.7(5)
C4 C5 C6 O4 179.0(3)
C4 C5 C6 C7 -1.8(5)
C3 C2 C7 C6 -0.8(5)
C1 C2 C7 C6 178.0(3)
O4 C6 C7 C2 -178.9(3)
C5 C6 C7 C2 1.9(5)
O5 C8 C9 C10 -3.5(5)
O6 C8 C9 C10 176.9(3)
O5 C8 C9 C14 176.7(3)
O6 C8 C9 C14 -2.8(5)
C14 C9 C10 C11 -0.5(5)
C8 C9 C10 C11 179.7(3)
C9 C10 C11 O7 -179.1(3)
C9 C10 C11 C12 1.0(5)
O7 C11 C12 C13 179.2(3)
C10 C11 C12 C13 -0.9(5)
C11 C12 C13 O8 -179.7(3)
C11 C12 C13 C14 0.2(5)
C10 C9 C14 C13 -0.1(5)
C8 C9 C14 C13 179.6(3)
O8 C13 C14 C9 -179.8(3)
C12 C13 C14 C9 0.3(5)
O10 C15 C16 C21 -2.3(5)
O9 C15 C16 C21 178.4(3)
O10 C15 C16 C17 177.0(3)
O9 C15 C16 C17 -2.3(4)
C21 C16 C17 C18 0.6(5)
C15 C16 C17 C18 -178.7(3)
C16 C17 C18 O11 179.4(3)
C16 C17 C18 C19 0.0(5)
O11 C18 C19 C20 -179.8(3)
C17 C18 C19 C20 -0.5(5)
C18 C19 C20 O12 178.8(3)
C18 C19 C20 C21 0.3(5)
C17 C16 C21 C20 -0.7(5)
C15 C16 C21 C20 178.6(3)
O12 C20 C21 C16 -178.2(3)
C19 C20 C21 C16 0.3(5)
O13 C22 C23 C24 -179.8(3)
N1 C22 C23 C24 0.5(4)
C22 C23 C24 C25 0.0(4)
C23 C24 C25 O14 179.6(3)
C23 C24 C25 N1 -0.4(4)
O14 C25 N1 C22 -179.3(3)
C24 C25 N1 C22 0.7(3)
O13 C22 N1 C25 179.5(3)
C23 C22 N1 C25 -0.7(3)
